data_1004021
loop_
_publ_author_name
'Durand, B'
'Diot, M'
'Mollard, P'

_publ_section_title
;
Preparation et characterisation de la variete ilmenite des stannates de
manganese Mn Sn O~3~ et de calcium Ca Sn O~3~
;
_journal_coden_ASTM ANCPAC
_journal_name_full 'Annales de Chimie (Paris) (Vol=Year)'
_journal_page_first 559
_journal_page_last 607
_journal_volume 1979
_journal_year 1979
_chemical_formula_structural 'Mn Sn O3'
_chemical_formula_sum 'Mn O3 Sn'
_chemical_name_systematic 'Manganese tin(IV) oxide'
_space_group_IT_number 148
_symmetry_cell_setting trigonal
_symmetry_space_group_name_Hall '-P 3*'
_symmetry_space_group_name_H-M 'R -3 :R'
_cell_angle_alpha 55.65(2)
_cell_angle_beta 55.65(2)
_cell_angle_gamma 55.65(2)
_cell_formula_units_Z 2
_cell_length_a 5.740(1)
_cell_length_b 5.740(1)
_cell_length_c 5.740(1)
_cell_volume 120.2
_exptl_crystal_density_meas 6.11
_refine_ls_R_factor_all 0.018
_cod_original_sg_symbol_H-M 'R -3 R'
_cod_database_code 1004021

loop_
_symmetry_equiv_pos_as_xyz
x,y,z
y,z,x
z,x,y
-x,-y,-z
-y,-z,-x
-z,-x,-y

loop_
_atom_site_label
_atom_site_type_symbol
_atom_site_symmetry_multiplicity
_atom_site_Wyckoff_symbol
_atom_site_fract_x
_atom_site_fract_y
_atom_site_fract_z
_atom_site_occupancy
_atom_site_attached_hydrogens
_atom_site_calc_flag
Mn1 Mn2+ 2 c 0.3617(6) 0.3617(6) 0.3617(6) 1. 0 d
Sn1 Sn4+ 2 c 0.1512(3) 0.1512(3) 0.1512(3) 1. 0 d
O1 O2- 6 f 0.557(2) -0.040(2) 0.227(2) 1. 0 d

loop_
_atom_type_symbol
_atom_type_oxidation_number
Mn2+ 2.000
Sn4+ 4.000
O2- -2.000
